data_7229531
loop_
_publ_author_name
'Yamasaki, Yutaro'
'Sekiya, Ryo'
'Haino, Takeharu'

_publ_section_title
;
 Hexameric assembly of 5,17-di-substituted calix[4]arene in the solid
 state
;
_journal_name_full CrystEngComm
_journal_paper_doi 10.1039/C7CE01515A
_journal_year 2017
_chemical_absolute_configuration rm
_chemical_formula_moiety 'C56 H62 N2 O8 0.33(C2 H6 O)'
_chemical_formula_sum 'C56.67 H64 N2 O8.33'
_chemical_formula_weight 906.43
_chemical_name_systematic
;
 ?
;
_space_group_IT_number 143
_symmetry_cell_setting trigonal
_symmetry_Int_Tables_number 143
_symmetry_space_group_name_Hall 'P 3'
_symmetry_space_group_name_H-M 'P 3'
_atom_sites_solution_hydrogens mixed
_audit_creation_date 2017-10-26T17:23:43-00:00
_audit_creation_method 'WinGX routine CIF_UPDATE'
_audit_update_record
;
2017-10-26 deposited with the CCDC.
2017-10-31 downloaded from the CCDC.
;
_cell_angle_alpha 90
_cell_angle_beta 90
_cell_angle_gamma 120
_cell_formula_units_Z 3
_cell_length_a 21.4114(18)
_cell_length_b 21.4114(18)
_cell_length_c 9.7990(8)
_cell_measurement_reflns_used 9065
_cell_measurement_temperature 123(2)
_cell_measurement_theta_max 23.36
_cell_measurement_theta_min 2.20
_cell_volume 3890.5(6)
_computing_cell_refinement 'Bruker SAINT'
_computing_data_collection 'Bruker APEX2'
_computing_data_reduction 'SHELXS-2013 (Sheldrick, 2013)'
_computing_structure_refinement 'SHELXL-2013 (Sheldrick, 2013)'
_diffrn_ambient_temperature 123(2)
_diffrn_measured_fraction_theta_full 0.803
_diffrn_measured_fraction_theta_max 0.999
_diffrn_measurement_device_type 'Bluker APEX-II CCD'
_diffrn_measurement_method '\w scans'
_diffrn_radiation_monochromator graphite
_diffrn_radiation_probe x-ray
_diffrn_radiation_source 'sealed tube'
_diffrn_radiation_type MoK\a
_diffrn_radiation_wavelength 0.71073
_diffrn_reflns_av_R_equivalents 0.0283
_diffrn_reflns_av_unetI/netI 0.0344
_diffrn_reflns_limit_h_max 17
_diffrn_reflns_limit_h_min -23
_diffrn_reflns_limit_k_max 23
_diffrn_reflns_limit_k_min -23
_diffrn_reflns_limit_l_max 10
_diffrn_reflns_limit_l_min -10
_diffrn_reflns_number 16561
_diffrn_reflns_theta_full 25.242
_diffrn_reflns_theta_max 23.389
_diffrn_reflns_theta_min 1.098
_exptl_absorpt_coefficient_mu 0.077
_exptl_absorpt_correction_type none
_exptl_crystal_colour colorless
_exptl_crystal_density_diffrn 1.161
_exptl_crystal_description block
_exptl_crystal_F_000 1454
_exptl_crystal_size_max 0.29
_exptl_crystal_size_mid 0.22
_exptl_crystal_size_min 0.11
_refine_diff_density_max 0.566
_refine_diff_density_min -0.354
_refine_diff_density_rms 0.045
_refine_ls_abs_structure_details
;
 Flack x determined using 3285 quotients [(I+)-(I-)]/[(I+)+(I-)]
 (Parsons and Flack (2004), Acta Cryst. A60, s61).
;
_refine_ls_abs_structure_Flack 0.8(4)
_refine_ls_extinction_method none
_refine_ls_goodness_of_fit_ref 1.05
_refine_ls_hydrogen_treatment mixed
_refine_ls_matrix_type full
_refine_ls_number_parameters 670
_refine_ls_number_reflns 7517
_refine_ls_number_restraints 1
_refine_ls_restrained_S_all 1.05
_refine_ls_R_factor_all 0.0492
_refine_ls_R_factor_gt 0.046
_refine_ls_shift/su_max 0
_refine_ls_shift/su_mean 0
_refine_ls_structure_factor_coef Fsqd
_refine_ls_weighting_details
;
 w=1/[\s^2^(Fo^2^)+(0.0940P)^2^+0.7506P]
 where P=(Fo^2^+2Fc^2^)/3
;
_refine_ls_weighting_scheme calc
_refine_ls_wR_factor_gt 0.1246
_refine_ls_wR_factor_ref 0.1282
_reflns_Friedel_coverage 0.992
_reflns_Friedel_fraction_full 0.797
_reflns_Friedel_fraction_max 0.992
_reflns_number_gt 7005
_reflns_number_total 7517
_reflns_threshold_expression 'I > 2\s(I)'
_cod_data_source_file c7ce01515a2.cif
_cod_data_source_block EtOH
_cod_depositor_comments
;
The following automatic conversions were performed:

'_diffrn_radiation_probe' value 'X-ray' changed to 'x-ray' according
to
/home/data/users/saulius/crontab/automatic-downloads/rss-feeds/RSC/lib/dictionaries/cif_core.dic
dictionary named 'cif_core.dic' version 2.4.2 from 2011-04-26.

Automatic conversion script
Id: cif_fix_values 4973 2017-02-22 13:04:09Z antanas 
;
_cod_original_cell_volume 3890.5(7)
_cod_database_code 7229531

loop_
_symmetry_equiv_pos_as_xyz
'x, y, z'
'-y, x-y, z'
'-x+y, -x, z'

loop_
_atom_site_label
_atom_site_type_symbol
_atom_site_fract_x
_atom_site_fract_y
_atom_site_fract_z
_atom_site_U_iso_or_equiv
_atom_site_adp_type
_atom_site_occupancy
_atom_site_site_symmetry_order
_atom_site_calc_flag
_atom_site_refinement_flags_posn
_atom_site_refinement_flags_adp
_atom_site_refinement_flags_occupancy
_atom_site_disorder_assembly
_atom_site_disorder_group
C1A C 0.4892(5) 0.5585(4) 0.2876(6) 0.028(3) Uani 0.395(4) 1 d G . P A 1
C2A C 0.4803(6) 0.4982(4) 0.2171(10) 0.038(4) Uani 0.395(4) 1 d G . P A 1
H2A H 0.4824 0.4607 0.2645 0.046 Uiso 0.395(4) 1 calc R U P A 1
C3A C 0.4682(6) 0.4929(4) 0.0771(10) 0.080(12) Uani 0.395(4) 1 d G . P A 1
H3A H 0.462 0.4517 0.0289 0.096 Uiso 0.395(4) 1 calc R U P A 1
C4A C 0.4650(5) 0.5479(4) 0.0077(6) 0.043(3) Uani 0.395(4) 1 d G . P A 1
H4A H 0.4567 0.5443 -0.088 0.052 Uiso 0.395(4) 1 calc R U P A 1
C5A C 0.4739(4) 0.6081(4) 0.0782(6) 0.047(3) Uani 0.395(4) 1 d G . P A 1
H5A H 0.4718 0.6457 0.0307 0.056 Uiso 0.395(4) 1 calc R U P A 1
C6A C 0.4861(5) 0.6135(3) 0.2182(6) 0.042(3) Uani 0.395(4) 1 d G . P A 1
H6A H 0.4922 0.6546 0.2664 0.05 Uiso 0.395(4) 1 calc R U P A 1
C39A C 0.5972(4) 0.8227(5) 0.2888(6) 0.028(3) Uani 0.395(4) 1 d G . P A 1
C40A C 0.6486(4) 0.8134(6) 0.2192(10) 0.032(4) Uani 0.395(4) 1 d G . P A 1
H40A H 0.688 0.8154 0.2673 0.039 Uiso 0.395(4) 1 calc R U P A 1
C41A C 0.6421(4) 0.8011(5) 0.0793(10) 0.052(10) Uani 0.395(4) 1 d G . P A 1
H41A H 0.6771 0.7947 0.0318 0.063 Uiso 0.395(4) 1 calc R U P A 1
C42A C 0.5843(5) 0.7981(4) 0.0089(6) 0.041(3) Uani 0.395(4) 1 d G . P A 1
H42A H 0.5799 0.7897 -0.0867 0.05 Uiso 0.395(4) 1 calc R U P A 1
C43A C 0.5330(4) 0.8075(4) 0.0785(6) 0.045(3) Uani 0.395(4) 1 d G . P A 1
H43A H 0.4935 0.8055 0.0304 0.054 Uiso 0.395(4) 1 calc R U P A 1
C44A C 0.5395(4) 0.8198(5) 0.2184(6) 0.044(3) Uani 0.395(4) 1 d G . P A 1
H44A H 0.5044 0.8262 0.2659 0.052 Uiso 0.395(4) 1 calc R U P A 1
C1B C 0.4586(2) 0.5317(3) 0.3037(4) 0.031(2) Uani 0.605(4) 1 d G . P A 2
C2B C 0.4982(2) 0.5184(4) 0.2071(6) 0.037(2) Uani 0.605(4) 1 d G . P A 2
H2B H 0.5429 0.5223 0.2317 0.044 Uiso 0.605(4) 1 calc R U P A 2
C3B C 0.4723(3) 0.4996(3) 0.0746(5) 0.031(4) Uani 0.605(4) 1 d G . P A 2
H3B H 0.4993 0.4905 0.0086 0.038 Uiso 0.605(4) 1 calc R U P A 2
C4B C 0.4068(3) 0.4939(3) 0.0387(4) 0.0460(18) Uani 0.605(4) 1 d G . P A 2
H4B H 0.3891 0.4809 -0.0518 0.055 Uiso 0.605(4) 1 calc R U P A 2
C5B C 0.36728(19) 0.5071(3) 0.1353(4) 0.0379(15) Uani 0.605(4) 1 d G . P A 2
H5B H 0.3225 0.5032 0.1107 0.045 Uiso 0.605(4) 1 calc R U P A 2
C6B C 0.3932(2) 0.5260(3) 0.2677(4) 0.0327(15) Uani 0.605(4) 1 d G . P A 2
H6B H 0.3661 0.535 0.3337 0.039 Uiso 0.605(4) 1 calc R U P A 2
C39B C 0.5935(3) 0.7921(2) 0.3030(4) 0.031(2) Uani 0.605(4) 1 d G . P A 2
C40B C 0.6458(3) 0.8319(2) 0.2059(6) 0.036(2) Uani 0.605(4) 1 d G . P A 2
H40B H 0.6864 0.8769 0.2301 0.043 Uiso 0.605(4) 1 calc R U P A 2
C41B C 0.6387(3) 0.8059(3) 0.0735(5) 0.038(5) Uani 0.605(4) 1 d G . P A 2
H41B H 0.6744 0.8331 0.0072 0.046 Uiso 0.605(4) 1 calc R U P A 2
C42B C 0.5792(3) 0.7401(3) 0.0382(4) 0.0437(18) Uani 0.605(4) 1 d G . P A 2
H42B H 0.5743 0.7223 -0.0523 0.052 Uiso 0.605(4) 1 calc R U P A 2
C43B C 0.5269(2) 0.70032(19) 0.1353(4) 0.0384(16) Uani 0.605(4) 1 d G . P A 2
H43B H 0.4862 0.6553 0.1112 0.046 Uiso 0.605(4) 1 calc R U P A 2
C44B C 0.5340(2) 0.7263(2) 0.2677(4) 0.0358(15) Uani 0.605(4) 1 d G . P A 2
H44B H 0.4982 0.6991 0.3341 0.043 Uiso 0.605(4) 1 calc R U P A 2
C51A C 0.2506(6) 0.0431(8) 1.1606(14) 0.0451(7) Uani 0.508(6) 1 d . . P B 3
H51A H 0.2054 -0.0037 1.1508 0.054 Uiso 0.508(6) 1 calc R U P B 3
H51B H 0.2385 0.0771 1.2058 0.054 Uiso 0.508(6) 1 calc R U P B 3
C52A C 0.3024(5) 0.0334(5) 1.2483(9) 0.0451(7) Uani 0.508(6) 1 d . . P B 3
H52A H 0.3512 0.0763 1.2405 0.054 Uiso 0.508(6) 1 calc R U P B 3
H52B H 0.305 -0.0093 1.217 0.054 Uiso 0.508(6) 1 calc R U P B 3
C53A C 0.2774(5) 0.0229(5) 1.3982(9) 0.0451(7) Uani 0.508(6) 1 d . . P B 3
H53A H 0.2682 0.0617 1.4248 0.068 Uiso 0.508(6) 1 calc R U P B 3
H53B H 0.315 0.0241 1.4568 0.068 Uiso 0.508(6) 1 calc R U P B 3
H53C H 0.233 -0.0237 1.4082 0.068 Uiso 0.508(6) 1 calc R U P B 3
C51B C 0.2658(6) 0.0413(8) 1.1611(15) 0.0451(7) Uani 0.492(6) 1 d . . P B 4
H51C H 0.2843 0.0074 1.1708 0.054 Uiso 0.492(6) 1 calc R U P B 4
H51D H 0.213 0.014 1.1763 0.054 Uiso 0.492(6) 1 calc R U P B 4
C52B C 0.3005(5) 0.0997(5) 1.2668(9) 0.0451(7) Uani 0.492(6) 1 d . . P B 4
H52C H 0.2834 0.1346 1.2548 0.054 Uiso 0.492(6) 1 calc R U P B 4
H52D H 0.3534 0.1259 1.2536 0.054 Uiso 0.492(6) 1 calc R U P B 4
C53B C 0.2828(5) 0.0687(5) 1.4115(10) 0.0451(7) Uani 0.492(6) 1 d . . P B 4
H53D H 0.2304 0.0418 1.424 0.068 Uiso 0.492(6) 1 calc R U P B 4
H53E H 0.3044 0.1082 1.4779 0.068 Uiso 0.492(6) 1 calc R U P B 4
H53F H 0.3022 0.0364 1.4253 0.068 Uiso 0.492(6) 1 calc R U P B 4
C54A C 0.4159(6) 0.2904(8) 1.1596(14) 0.0451(7) Uani 0.511(6) 1 d . . P C 5
H54A H 0.4609 0.3373 1.1491 0.054 Uiso 0.511(6) 1 calc R U P C 5
H54B H 0.4283 0.2568 1.205 0.054 Uiso 0.511(6) 1 calc R U P C 5
C55A C 0.3646(5) 0.3003(5) 1.2478(9) 0.0451(7) Uani 0.511(6) 1 d . . P C 5
H55A H 0.3157 0.2575 1.2399 0.054 Uiso 0.511(6) 1 calc R U P C 5
H55B H 0.3621 0.343 1.2165 0.054 Uiso 0.511(6) 1 calc R U P C 5
C56A C 0.3890(5) 0.3107(5) 1.3975(9) 0.0451(7) Uani 0.511(6) 1 d . . P C 5
H56A H 0.3863 0.2663 1.4314 0.068 Uiso 0.511(6) 1 calc R U P C 5
H56B H 0.3575 0.3217 1.4524 0.068 Uiso 0.511(6) 1 calc R U P C 5
H56C H 0.4388 0.3506 1.4042 0.068 Uiso 0.511(6) 1 calc R U P C 5
C54B C 0.4000(6) 0.2918(8) 1.1617(14) 0.0451(7) Uani 0.489(6) 1 d . . P C 6
H54C H 0.3804 0.3248 1.1713 0.054 Uiso 0.489(6) 1 calc R U P C 6
H54D H 0.4527 0.3201 1.1776 0.054 Uiso 0.489(6) 1 calc R U P C 6
C55B C 0.3659(5) 0.2330(5) 1.2663(9) 0.0451(7) Uani 0.489(6) 1 d . . P C 6
H55C H 0.3837 0.1986 1.2542 0.054 Uiso 0.489(6) 1 calc R U P C 6
H55D H 0.3129 0.2063 1.2538 0.054 Uiso 0.489(6) 1 calc R U P C 6
C56B C 0.3841(6) 0.2648(6) 1.4094(10) 0.0451(7) Uani 0.489(6) 1 d . . P C 6
H56D H 0.4366 0.2942 1.4193 0.068 Uiso 0.489(6) 1 calc R U P C 6
H56E H 0.3652 0.2257 1.4767 0.068 Uiso 0.489(6) 1 calc R U P C 6
H56F H 0.3622 0.295 1.4244 0.068 Uiso 0.489(6) 1 calc R U P C 6
O101 O 0.3333 0.6667 0.276(3) 0.215(7) Uiso 1 3 d S . P . .
C90 C 0.3333 0.6667 0.411(4) 0.208(10) Uiso 1 3 d S . P . .
C91 C 0.3841(16) 0.6600(17) 0.496(3) 0.121(9) Uiso 0.3333 1 d . . P . .
H38 H 0.556(2) 0.814(2) 0.480(4) 0.023(9) Uiso 1 1 d . . . . .
H7 H 0.479(2) 0.589(2) 0.481(4) 0.034(11) Uiso 1 1 d . . . . .
C7 C 0.4929(3) 0.5573(3) 0.4462(5) 0.0473(11) Uani 1 1 d . . . . .
C8 C 0.4497(3) 0.4920(3) 0.5360(6) 0.0597(14) Uani 1 1 d . . . . .
C9 C 0.4111(2) 0.31498(19) 0.9252(4) 0.0334(9) Uani 1 1 d . . . . .
C10 C 0.4810(2) 0.34319(19) 0.8739(4) 0.0317(8) Uani 1 1 d . . . . .
C11 C 0.5046(2) 0.3966(2) 0.7740(4) 0.0341(9) Uani 1 1 d . . . . .
H11 H 0.5524 0.4173 0.7398 0.041 Uiso 1 1 calc R U . . .
C12 C 0.4591(2) 0.4198(2) 0.7240(4) 0.0393(10) Uani 1 1 d . . . . .
C13 C 0.3887(2) 0.3888(2) 0.7719(5) 0.0405(10) Uani 1 1 d . . . . .
H13 H 0.3574 0.4041 0.7359 0.049 Uiso 1 1 calc R U . . .
C14 C 0.3637(2) 0.3357(2) 0.8717(5) 0.0386(10) Uani 1 1 d . . . . .
C15 C 0.2856(2) 0.2986(2) 0.9183(5) 0.0387(9) Uani 1 1 d . . . . .
H15A H 0.2833 0.2898 1.0179 0.046 Uiso 1 1 calc R U . . .
H15B H 0.2653 0.3304 0.9002 0.046 Uiso 1 1 calc R U . . .
C16 C 0.20415(19) 0.1617(2) 0.9119(3) 0.0261(8) Uani 1 1 d . . . . .
C17 C 0.24119(19) 0.2275(2) 0.8442(4) 0.0294(8) Uani 1 1 d . . . . .
C18 C 0.2408(2) 0.2266(2) 0.7016(4) 0.0355(9) Uani 1 1 d . . . . .
H18 H 0.2666 0.2707 0.653 0.043 Uiso 1 1 calc R U . . .
C19 C 0.2037(2) 0.1627(2) 0.6299(4) 0.0368(10) Uani 1 1 d . . . . .
H19 H 0.202 0.1634 0.5331 0.044 Uiso 1 1 calc R U . . .
C20 C 0.1690(2) 0.0976(2) 0.6993(4) 0.0326(9) Uani 1 1 d . . . . .
H20 H 0.1444 0.0537 0.6496 0.039 Uiso 1 1 calc R U . . .
C21 C 0.16998(19) 0.0960(2) 0.8424(4) 0.0263(8) Uani 1 1 d . . . . .
C22 C 0.1401(2) 0.0233(2) 0.9137(4) 0.0305(8) Uani 1 1 d . . . . .
H22A H 0.1416 0.0299 1.0139 0.037 Uiso 1 1 calc R U . . .
H22B H 0.0893 -0.0089 0.8863 0.037 Uiso 1 1 calc R U . . .
C23 C 0.2556(2) 0.0186(2) 0.9254(4) 0.0334(9) Uani 1 1 d . . . . .
C24 C 0.3031(2) -0.0023(2) 0.8719(5) 0.0378(9) Uani 1 1 d . . . . .
C25 C 0.2777(2) -0.0556(2) 0.7716(5) 0.0406(10) Uani 1 1 d . . . . .
H25 H 0.309 -0.071 0.7352 0.049 Uiso 1 1 calc R U . . .
C26 C 0.2077(2) -0.0863(2) 0.7244(4) 0.0384(9) Uani 1 1 d . . . . .
C27 C 0.1621(2) -0.0633(2) 0.7741(4) 0.0345(9) Uani 1 1 d . . . . .
H27 H 0.1143 -0.0843 0.7399 0.041 Uiso 1 1 calc R U . . .
C28 C 0.1855(2) -0.00975(19) 0.8737(4) 0.0316(8) Uani 1 1 d . . . . .
C29 C 0.3808(2) 0.0346(2) 0.9184(5) 0.0392(9) Uani 1 1 d . . . . .
H29A H 0.4011 0.0028 0.9004 0.047 Uiso 1 1 calc R U . . .
H29B H 0.3831 0.0434 1.018 0.047 Uiso 1 1 calc R U . . .
C30 C 0.46254(19) 0.1718(2) 0.9120(3) 0.0262(8) Uani 1 1 d . . . . .
C31 C 0.49648(18) 0.23697(19) 0.8422(3) 0.0254(8) Uani 1 1 d . . . . .
C32 C 0.4976(2) 0.2357(2) 0.6995(4) 0.0326(9) Uani 1 1 d . . . . .
H32 H 0.5224 0.2796 0.65 0.039 Uiso 1 1 calc R U . . .
C33 C 0.4628(2) 0.1706(2) 0.6301(4) 0.0367(9) Uani 1 1 d . . . . .
H33 H 0.4643 0.17 0.5332 0.044 Uiso 1 1 calc R U . . .
C34 C 0.4259(2) 0.1064(2) 0.7015(4) 0.0351(9) Uani 1 1 d . . . . .
H34 H 0.4006 0.0622 0.653 0.042 Uiso 1 1 calc R U . . .
C35 C 0.42533(19) 0.1059(2) 0.8440(4) 0.0295(8) Uani 1 1 d . . . . .
C36 C 0.5266(2) 0.3101(2) 0.9136(4) 0.0307(8) Uani 1 1 d . . . . .
H36A H 0.5252 0.3035 1.0138 0.037 Uiso 1 1 calc R U . . .
H36B H 0.5773 0.3423 0.8859 0.037 Uiso 1 1 calc R U . . .
C37 C 0.6246(3) 0.7833(3) 0.5359(6) 0.0588(13) Uani 1 1 d . . . . .
C38 C 0.6023(2) 0.8265(3) 0.4467(5) 0.0484(12) Uani 1 1 d . . . . .
C45 C 0.52824(19) 0.1799(2) 1.1119(4) 0.0302(8) Uani 1 1 d . . . . .
H45A H 0.5704 0.2247 1.0778 0.036 Uiso 1 1 calc R U . . .
H45B H 0.5341 0.1385 1.0853 0.036 Uiso 1 1 calc R U . . .
C46 C 0.5233(2) 0.1830(2) 1.2655(4) 0.0353(9) Uani 1 1 d . . . . .
H46A H 0.4819 0.1372 1.2983 0.042 Uiso 1 1 calc R U . . .
H46B H 0.5141 0.2225 1.2901 0.042 Uiso 1 1 calc R U . . .
C47 C 0.5912(3) 0.1951(3) 1.3364(5) 0.0579(13) Uani 1 1 d . . . . .
H47A H 0.5998 0.1553 1.3147 0.087 Uiso 1 1 calc R U . . .
H47B H 0.5857 0.1971 1.4353 0.087 Uiso 1 1 calc R U . . .
H47C H 0.6323 0.2406 1.3051 0.087 Uiso 1 1 calc R U . . .
C48 C 0.13821(19) 0.1534(2) 1.1117(4) 0.0307(8) Uani 1 1 d . . . . .
H48A H 0.0961 0.1085 1.0778 0.037 Uiso 1 1 calc R U . . .
H48B H 0.1322 0.1947 1.085 0.037 Uiso 1 1 calc R U . . .
C49 C 0.1436(2) 0.1505(2) 1.2660(4) 0.0348(9) Uani 1 1 d . . . . .
H49A H 0.153 0.1111 1.2906 0.042 Uiso 1 1 calc R U . . .
H49B H 0.1849 0.1964 1.2985 0.042 Uiso 1 1 calc R U . . .
C50 C 0.0755(3) 0.1382(3) 1.3369(5) 0.0579(13) Uani 1 1 d . . . . .
H50A H 0.0663 0.1775 1.3139 0.087 Uiso 1 1 calc R U . . .
H50B H 0.0814 0.1371 1.4359 0.087 Uiso 1 1 calc R U . . .
H50C H 0.0347 0.0922 1.3069 0.087 Uiso 1 1 calc R U . . .
N1 N 0.4872(2) 0.47615(18) 0.6235(4) 0.0424(9) Uani 1 1 d . . . . .
H1 H 0.5345 0.5032 0.6194 0.051 Uiso 1 1 calc R U . . .
N2 N 0.1796(2) -0.14283(18) 0.6234(4) 0.0413(8) Uani 1 1 d . . . . .
H2 H 0.1324 -0.1699 0.6195 0.05 Uiso 1 1 calc R U . . .
O1 O 0.56758(19) 0.58332(19) 0.4634(3) 0.0580(9) Uani 1 1 d . . . . .
H1A H 0.5903 0.6285 0.4568 0.087 Uiso 1 1 calc R U . . .
O2 O 0.3824(3) 0.4590(3) 0.5290(6) 0.117(2) Uani 1 1 d . . . . .
O3 O 0.5897(3) 0.7158(3) 0.5300(6) 0.116(2) Uani 1 1 d . . . . .
O4 O 0.65095(17) 0.90075(19) 0.4633(4) 0.0571(9) Uani 1 1 d . . . . .
H4 H 0.6281 0.9232 0.4646 0.086 Uiso 1 1 calc R U . . .
O5 O 0.46330(13) 0.17212(14) 1.0549(2) 0.0310(6) Uani 1 1 d . . . . .
O6 O 0.20331(13) 0.16129(14) 1.0550(2) 0.0310(6) Uani 1 1 d . . . . .
O7 O 0.28042(14) 0.07084(14) 1.0251(3) 0.0348(6) Uani 1 1 d . . . . .
O8 O 0.38629(14) 0.26241(14) 1.0253(3) 0.0347(6) Uani 1 1 d . . . . .

loop_
_atom_site_aniso_label
_atom_site_aniso_U_11
_atom_site_aniso_U_22
_atom_site_aniso_U_33
_atom_site_aniso_U_23
_atom_site_aniso_U_13
_atom_site_aniso_U_12
C1A 0.027(7) 0.028(7) 0.028(6) 0.008(5) 0.003(5) 0.013(6)
C2A 0.030(6) 0.033(8) 0.054(9) -0.003(6) -0.017(6) 0.017(6)
C3A 0.06(2) 0.10(2) 0.054(19) 0.025(14) 0.032(15) 0.021(14)
C4A 0.031(6) 0.047(7) 0.034(6) -0.008(5) 0.004(4) 0.006(5)
C5A 0.059(7) 0.037(6) 0.038(6) 0.010(5) -0.004(5) 0.019(5)
C6A 0.052(6) 0.024(5) 0.047(6) 0.002(4) -0.007(5) 0.017(5)
C39A 0.037(6) 0.027(7) 0.028(6) -0.002(5) -0.006(5) 0.020(5)
C40A 0.025(6) 0.029(6) 0.047(8) -0.002(5) -0.009(5) 0.016(5)
C41A 0.057(18) 0.050(16) 0.07(2) 0.025(13) 0.021(14) 0.039(15)
C42A 0.061(8) 0.030(6) 0.029(5) 0.001(4) 0.003(5) 0.019(5)
C43A 0.053(7) 0.056(7) 0.036(6) -0.001(5) -0.011(5) 0.036(6)
C44A 0.041(6) 0.051(7) 0.048(7) -0.005(5) -0.005(5) 0.030(5)
C1B 0.028(5) 0.024(4) 0.038(4) 0.009(3) 0.005(3) 0.010(4)
C2B 0.028(4) 0.022(4) 0.053(6) 0.000(4) 0.006(4) 0.008(4)
C3B 0.035(7) 0.022(5) 0.047(9) -0.019(5) -0.012(5) 0.022(5)
C4B 0.047(5) 0.037(4) 0.052(5) -0.011(3) -0.003(4) 0.019(4)
C5B 0.031(3) 0.040(4) 0.042(4) 0.004(3) -0.001(3) 0.017(3)
C6B 0.029(3) 0.030(3) 0.041(4) 0.007(3) -0.001(3) 0.016(3)
C39B 0.032(4) 0.023(4) 0.043(4) 0.001(3) -0.004(3) 0.018(4)
C40B 0.034(5) 0.026(4) 0.055(6) 0.008(4) 0.003(4) 0.021(4)
C41B 0.030(8) 0.040(8) 0.041(10) -0.011(6) 0.002(7) 0.014(7)
C42B 0.044(4) 0.044(5) 0.049(4) -0.003(3) 0.004(3) 0.026(4)
C43B 0.036(4) 0.032(3) 0.043(4) -0.001(3) -0.003(3) 0.015(3)
C44B 0.034(3) 0.031(3) 0.041(4) -0.001(3) -0.004(3) 0.014(3)
C51A 0.0430(15) 0.0515(13) 0.0381(12) -0.0008(11) -0.0007(12) 0.0215(13)
C52A 0.0430(15) 0.0515(13) 0.0381(12) -0.0008(11) -0.0007(12) 0.0215(13)
C53A 0.0430(15) 0.0515(13) 0.0381(12) -0.0008(11) -0.0007(12) 0.0215(13)
C51B 0.0430(15) 0.0515(13) 0.0381(12) -0.0008(11) -0.0007(12) 0.0215(13)
C52B 0.0430(15) 0.0515(13) 0.0381(12) -0.0008(11) -0.0007(12) 0.0215(13)
C53B 0.0430(15) 0.0515(13) 0.0381(12) -0.0008(11) -0.0007(12) 0.0215(13)
C54A 0.0430(15) 0.0515(13) 0.0381(12) -0.0008(11) -0.0007(12) 0.0215(13)
C55A 0.0430(15) 0.0515(13) 0.0381(12) -0.0008(11) -0.0007(12) 0.0215(13)
C56A 0.0430(15) 0.0515(13) 0.0381(12) -0.0008(11) -0.0007(12) 0.0215(13)
C54B 0.0430(15) 0.0515(13) 0.0381(12) -0.0008(11) -0.0007(12) 0.0215(13)
C55B 0.0430(15) 0.0515(13) 0.0381(12) -0.0008(11) -0.0007(12) 0.0215(13)
C56B 0.0430(15) 0.0515(13) 0.0381(12) -0.0008(11) -0.0007(12) 0.0215(13)
C7 0.064(3) 0.055(3) 0.041(3) -0.004(2) -0.014(2) 0.043(3)
C8 0.058(3) 0.053(3) 0.066(3) 0.003(2) -0.026(3) 0.026(3)
C9 0.035(2) 0.0261(19) 0.038(2) -0.0091(17) -0.0068(17) 0.0139(16)
C10 0.032(2) 0.0259(19) 0.035(2) -0.0079(16) -0.0086(16) 0.0125(16)
C11 0.031(2) 0.029(2) 0.039(2) -0.0061(17) -0.0102(17) 0.0118(17)
C12 0.040(2) 0.029(2) 0.046(2) -0.0056(17) -0.0169(19) 0.0142(18)
C13 0.037(2) 0.028(2) 0.056(3) -0.0077(18) -0.0178(19) 0.0161(18)
C14 0.034(2) 0.029(2) 0.052(3) -0.0132(18) -0.0122(18) 0.0158(18)
C15 0.035(2) 0.032(2) 0.052(3) -0.0047(18) -0.0058(18) 0.0194(18)
C16 0.0297(19) 0.039(2) 0.0148(18) -0.0033(15) -0.0035(14) 0.0213(17)
C17 0.0272(19) 0.035(2) 0.031(2) -0.0004(16) -0.0042(15) 0.0194(17)
C18 0.031(2) 0.040(2) 0.032(2) 0.0128(17) -0.0027(16) 0.0151(18)
C19 0.038(2) 0.049(2) 0.0187(19) 0.0052(17) -0.0039(16) 0.0177(19)
C20 0.032(2) 0.037(2) 0.024(2) -0.0048(16) -0.0040(15) 0.0143(17)
C21 0.0271(18) 0.033(2) 0.0200(18) 0.0018(15) 0.0023(14) 0.0160(16)
C22 0.031(2) 0.033(2) 0.0264(18) 0.0035(15) 0.0042(15) 0.0153(17)
C23 0.038(2) 0.0278(19) 0.034(2) 0.0097(16) 0.0083(17) 0.0157(17)
C24 0.035(2) 0.032(2) 0.049(2) 0.0128(18) 0.0113(18) 0.0183(18)
C25 0.039(2) 0.029(2) 0.057(3) 0.0081(19) 0.018(2) 0.0190(19)
C26 0.041(2) 0.026(2) 0.045(2) 0.0063(17) 0.0170(19) 0.0140(18)
C27 0.033(2) 0.030(2) 0.037(2) 0.0065(17) 0.0098(17) 0.0129(17)
C28 0.034(2) 0.0263(19) 0.032(2) 0.0105(16) 0.0103(16) 0.0130(16)
C29 0.039(2) 0.033(2) 0.050(3) 0.0073(18) 0.0080(19) 0.0210(18)
C30 0.0284(19) 0.038(2) 0.0168(18) 0.0020(15) 0.0019(14) 0.0202(17)
C31 0.0264(18) 0.0329(19) 0.0186(17) -0.0029(14) -0.0029(14) 0.0162(16)
C32 0.033(2) 0.037(2) 0.024(2) 0.0041(16) 0.0029(15) 0.0152(17)
C33 0.037(2) 0.047(2) 0.0195(19) -0.0052(17) 0.0030(16) 0.0169(19)
C34 0.031(2) 0.040(2) 0.031(2) -0.0109(17) 0.0023(16) 0.0158(18)
C35 0.0277(19) 0.035(2) 0.031(2) -0.0013(16) 0.0030(15) 0.0201(17)
C36 0.032(2) 0.034(2) 0.0264(18) -0.0041(16) -0.0054(15) 0.0167(17)
C37 0.055(3) 0.055(3) 0.068(3) -0.022(3) -0.028(3) 0.029(3)
C38 0.033(2) 0.067(3) 0.042(3) -0.016(2) -0.010(2) 0.023(2)
C45 0.0309(19) 0.043(2) 0.0238(19) 0.0000(16) 0.0007(15) 0.0234(17)
C46 0.035(2) 0.054(2) 0.022(2) -0.0022(17) -0.0004(16) 0.0260(19)
C47 0.051(3) 0.107(4) 0.030(2) -0.006(2) -0.005(2) 0.051(3)
C48 0.0307(19) 0.044(2) 0.0241(19) -0.0014(16) -0.0011(15) 0.0238(18)
C49 0.034(2) 0.052(2) 0.022(2) 0.0021(17) -0.0003(16) 0.0251(19)
C50 0.051(3) 0.107(4) 0.031(2) 0.003(2) 0.005(2) 0.050(3)
N1 0.044(2) 0.0323(18) 0.049(2) -0.0018(15) -0.0148(16) 0.0179(16)
N2 0.043(2) 0.0316(18) 0.047(2) 0.0020(15) 0.0147(16) 0.0170(16)
O1 0.072(2) 0.059(2) 0.052(2) 0.0172(17) -0.0012(17) 0.0396(18)
O2 0.066(3) 0.116(4) 0.141(5) 0.037(3) -0.055(3) 0.023(3)
O3 0.131(4) 0.070(3) 0.136(5) -0.052(3) -0.088(4) 0.041(3)
O4 0.0509(19) 0.070(2) 0.052(2) -0.0013(17) -0.0175(15) 0.0315(18)
O5 0.0327(14) 0.0467(16) 0.0175(12) 0.0029(11) 0.0040(10) 0.0229(12)
O6 0.0308(14) 0.0476(16) 0.0186(13) -0.0027(11) -0.0029(10) 0.0225(12)
O7 0.0361(14) 0.0359(14) 0.0329(14) 0.0047(12) 0.0053(11) 0.0184(12)
O8 0.0363(14) 0.0347(14) 0.0332(14) -0.0049(12) -0.0050(11) 0.0177(12)

loop_
_atom_type_symbol
_atom_type_description
_atom_type_scat_dispersion_real
_atom_type_scat_dispersion_imag
_atom_type_scat_source
C C 0.0033 0.0016 'International Tables Vol C Tables 4.2.6.8 and 6.1.1.4'
H H 0 0 'International Tables Vol C Tables 4.2.6.8 and 6.1.1.4'
N N 0.0061 0.0033 'International Tables Vol C Tables 4.2.6.8 and 6.1.1.4'
O O 0.0106 0.006 'International Tables Vol C Tables 4.2.6.8 and 6.1.1.4'

loop_
_geom_angle_atom_site_label_1
_geom_angle_atom_site_label_2
_geom_angle_atom_site_label_3
_geom_angle
_geom_angle_site_symmetry_1
_geom_angle_site_symmetry_3
C2A C1A C6A 120 . .
C2A C1A C7 117.7(5) . .
C6A C1A C7 121.8(5) . .
C1A C2A C3A 120 . .
C2A C3A C4A 120 . .
C5A C4A C3A 120 . .
C6A C5A C4A 120 . .
C5A C6A C1A 120 . .
C40A C39A C44A 120 . .
C40A C39A C38 117.2(5) . .
C44A C39A C38 122.3(5) . .
C41A C40A C39A 120 . .
C42A C41A C40A 120 . .
C41A C42A C43A 120 . .
C44A C43A C42A 120 . .
C43A C44A C39A 120 . .
C2B C1B C6B 120 . .
C2B C1B C7 117.3(3) . .
C6B C1B C7 122.6(3) . .
C3B C2B C1B 120 . .
C2B C3B C4B 120 . .
C5B C4B C3B 120 . .
C4B C5B C6B 120 . .
C5B C6B C1B 120 . .
C40B C39B C44B 120 . .
C40B C39B C38 117.4(3) . .
C44B C39B C38 122.5(3) . .
C41B C40B C39B 120 . .
C42B C41B C40B 120 . .
C41B C42B C43B 120 . .
C44B C43B C42B 120 . .
C43B C44B C39B 120 . .
O7 C51A C52A 111.9(8) . .
C51A C52A C53A 109.8(8) . .
O7 C51B C52B 111.3(10) . .
C51B C52B C53B 111.4(9) . .
O8 C54A C55A 112.5(8) . .
C54A C55A C56A 110.5(8) . .
O8 C54B C55B 111.0(10) . .
C54B C55B C56B 110.2(9) . .
O101 C90 C91 125.5(18) . .
O101 C90 C91 125.5(18) . 3_565
C91 C90 C91 90(2) . 3_565
O101 C90 C91 125.5(18) . 2_665
C91 C90 C91 90(2) . 2_665
C91 C90 C91 90(2) 3_565 2_665
C90 C91 C91 45.1(13) . 3_565
C90 C91 C91 45.1(12) . 2_665
C91 C91 C91 59.998(5) 3_565 2_665
O1 C7 C8 110.0(4) . .
O1 C7 C1B 119.3(4) . .
C8 C7 C1B 103.6(4) . .
O1 C7 C1A 99.7(5) . .
C8 C7 C1A 125.7(5) . .
O2 C8 N1 124.4(5) . .
O2 C8 C7 119.2(4) . .
N1 C8 C7 116.3(5) . .
O8 C9 C14 118.7(3) . .
O8 C9 C10 120.0(3) . .
C14 C9 C10 121.2(4) . .
C11 C10 C9 118.6(3) . .
C11 C10 C36 120.7(3) . .
C9 C10 C36 120.4(3) . .
C12 C11 C10 120.7(4) . .
C11 C12 C13 119.9(4) . .
C11 C12 N1 117.9(4) . .
C13 C12 N1 122.2(4) . .
C14 C13 C12 120.8(4) . .
C13 C14 C9 118.7(4) . .
C13 C14 C15 120.9(4) . .
C9 C14 C15 120.4(4) . .
C17 C15 C14 110.7(3) . .
C17 C16 C21 122.3(3) . .
C17 C16 O6 118.9(3) . .
C21 C16 O6 118.8(3) . .
C16 C17 C18 117.8(3) . .
C16 C17 C15 122.8(3) . .
C18 C17 C15 119.3(3) . .
C19 C18 C17 121.2(4) . .
C18 C19 C20 120.0(3) . .
C19 C20 C21 120.5(3) . .
C16 C21 C20 118.0(3) . .
C16 C21 C22 123.1(3) . .
C20 C21 C22 118.7(3) . .
C28 C22 C21 108.6(3) . .
O7 C23 C24 118.5(3) . .
O7 C23 C28 120.2(3) . .
C24 C23 C28 121.2(4) . .
C25 C24 C23 118.5(4) . .
C25 C24 C29 121.2(4) . .
C23 C24 C29 120.3(4) . .
C26 C25 C24 120.8(4) . .
C25 C26 C27 120.3(4) . .
C25 C26 N2 121.9(4) . .
C27 C26 N2 117.9(4) . .
C26 C27 C28 120.8(4) . .
C27 C28 C23 118.3(3) . .
C27 C28 C22 121.1(3) . .
C23 C28 C22 120.2(3) . .
C24 C29 C35 110.7(3) . .
C31 C30 C35 121.9(3) . .
C31 C30 O5 119.2(3) . .
C35 C30 O5 118.8(3) . .
C30 C31 C32 118.6(3) . .
C30 C31 C36 122.9(3) . .
C32 C31 C36 118.3(3) . .
C33 C32 C31 120.3(3) . .
C34 C33 C32 120.2(3) . .
C33 C34 C35 120.8(4) . .
C30 C35 C34 118.1(3) . .
C30 C35 C29 122.7(3) . .
C34 C35 C29 119.1(3) . .
C10 C36 C31 108.7(3) . .
O3 C37 N2 124.0(5) . 3_665
O3 C37 C38 119.3(4) . .
N2 C37 C38 116.4(4) 3_665 .
O4 C38 C37 110.0(4) . .
O4 C38 C39A 99.6(5) . .
C37 C38 C39A 125.4(5) . .
O4 C38 C39B 119.0(4) . .
C37 C38 C39B 103.5(4) . .
O5 C45 C46 108.0(3) . .
C45 C46 C47 112.4(3) . .
O6 C48 C49 107.6(3) . .
C50 C49 C48 112.2(3) . .
C8 N1 C12 127.1(4) . .
C37 N2 C26 127.5(4) 2_655 .
C30 O5 C45 113.5(2) . .
C16 O6 C48 113.4(2) . .
C23 O7 C51B 112.9(7) . .
C23 O7 C51A 113.7(6) . .
C9 O8 C54B 113.0(6) . .
C9 O8 C54A 113.3(6) . .

loop_
_geom_bond_atom_site_label_1
_geom_bond_atom_site_label_2
_geom_bond_distance
_geom_bond_site_symmetry_2
C1A C2A 1.39 .
C1A C6A 1.39 .
C1A C7 1.557(7) .
C2A C3A 1.39 .
C3A C4A 1.39 .
C4A C5A 1.39 .
C5A C6A 1.39 .
C39A C40A 1.39 .
C39A C44A 1.39 .
C39A C38 1.551(7) .
C40A C41A 1.39 .
C41A C42A 1.39 .
C42A C43A 1.39 .
C43A C44A 1.39 .
C1B C2B 1.39 .
C1B C6B 1.39 .
C1B C7 1.545(6) .
C2B C3B 1.39 .
C3B C4B 1.39 .
C4B C5B 1.39 .
C5B C6B 1.39 .
C39B C40B 1.39 .
C39B C44B 1.39 .
C39B C38 1.556(6) .
C40B C41B 1.39 .
C41B C42B 1.39 .
C42B C43B 1.39 .
C43B C44B 1.39 .
C51A O7 1.464(14) .
C51A C52A 1.499(15) .
C52A C53A 1.540(13) .
C51B O7 1.440(14) .
C51B C52B 1.503(18) .
C52B C53B 1.531(13) .
C54A O8 1.453(14) .
C54A C55A 1.495(15) .
C55A C56A 1.536(12) .
C54B O8 1.444(14) .
C54B C55B 1.501(18) .
C55B C56B 1.522(13) .
O101 C90 1.32(3) .
C90 C91 1.43(3) .
C90 C91 1.43(3) 3_565
C90 C91 1.43(3) 2_665
C91 C91 2.02(5) 3_565
C91 C91 2.02(5) 2_665
C7 O1 1.416(6) .
C7 C8 1.514(7) .
C8 O2 1.251(7) .
C8 N1 1.329(6) .
C9 O8 1.383(5) .
C9 C14 1.397(6) .
C9 C10 1.398(6) .
C10 C11 1.394(6) .
C10 C36 1.516(5) .
C11 C12 1.386(6) .
C12 C13 1.389(6) .
C12 N1 1.436(6) .
C13 C14 1.388(6) .
C14 C15 1.520(6) .
C15 C17 1.518(5) .
C16 C17 1.391(5) .
C16 C21 1.397(5) .
C16 O6 1.402(4) .
C17 C18 1.398(5) .
C18 C19 1.382(6) .
C19 C20 1.386(6) .
C20 C21 1.402(5) .
C21 C22 1.525(5) .
C22 C28 1.512(5) .
C23 O7 1.376(5) .
C23 C24 1.402(6) .
C23 C28 1.403(6) .
C24 C25 1.394(6) .
C24 C29 1.512(6) .
C25 C26 1.381(6) .
C26 C27 1.383(6) .
C26 N2 1.441(5) .
C27 C28 1.395(6) .
C29 C35 1.522(5) .
C30 C31 1.389(5) .
C30 C35 1.395(5) .
C30 O5 1.400(4) .
C31 C32 1.399(5) .
C31 C36 1.532(5) .
C32 C33 1.386(6) .
C33 C34 1.385(6) .
C34 C35 1.396(5) .
C37 O3 1.253(7) .
C37 N2 1.323(6) 3_665
C37 C38 1.514(7) .
C38 O4 1.408(6) .
C45 O5 1.429(4) .
C45 C46 1.513(5) .
C46 C47 1.514(6) .
C48 O6 1.430(4) .
C48 C49 1.520(5) .
C49 C50 1.516(6) .
N2 C37 1.323(6) 2_655
